data_7038355
loop_
_publ_author_name
'Kulkarni, Naveen V.'
'Das, Animesh'
'Ridlen, Shawn G.'
'Maxfield, Erin'
'Adiraju, Venkata A. K.'
'Yousufuddin, Muhammed'
'Dias, H. V. Rasika'

_publ_section_title
;
 Fluorinated triazapentadienyl ligand supported ethyl zinc(ii) complexes:
 reaction with dioxygen and catalytic applications in the Tishchenko
 reaction.
;
_journal_issue 11
_journal_name_full 'Dalton transactions (Cambridge, England : 2003)'
_journal_page_first 4896
_journal_page_last 4906
_journal_paper_doi 10.1039/c6dt00257a
_journal_volume 45
_journal_year 2016
_chemical_formula_moiety 'C22 H11 Cl4 F14 N3 O Zn, C6 H6'
_chemical_formula_sum 'C28 H17 Cl4 F14 N3 O Zn'
_chemical_formula_weight 884.61
_space_group_crystal_system triclinic
_space_group_IT_number 2
_space_group_name_Hall '-P 1'
_space_group_name_H-M_alt 'P -1'
_symmetry_space_group_name_Hall '-P 1'
_symmetry_space_group_name_H-M 'P -1'
_atom_sites_solution_hydrogens geom
_audit_creation_date 2015-11-25
_audit_creation_method
;
Olex2 1.2
(compiled 2015.09.30 svn.r3233 for OlexSys, GUI svn.r5103)
;
_audit_update_record
;
2016-01-09 deposited with the CCDC.
2016-02-05 downloaded from the CCDC.
;
_cell_angle_alpha 88.972(2)
_cell_angle_beta 79.294(2)
_cell_angle_gamma 87.809(2)
_cell_formula_units_Z 2
_cell_length_a 11.3583(10)
_cell_length_b 12.0545(11)
_cell_length_c 12.6061(11)
_cell_measurement_reflns_used 7498
_cell_measurement_temperature 101(2)
_cell_measurement_theta_max 31.88
_cell_measurement_theta_min 3.14
_cell_volume 1694.6(3)
_computing_cell_refinement 'SAINT v8.34A (Bruker, 2013)'
_computing_data_reduction 'SAINT v8.34A (Bruker, 2013)'
_computing_molecular_graphics 'Olex2 (Dolomanov et al., 2009)'
_computing_publication_material 'Olex2 (Dolomanov et al., 2009)'
_computing_structure_refinement 'ShelXL (Sheldrick, 2015)'
_computing_structure_solution 'ShelXS (Sheldrick, 2008)'
_diffrn_ambient_temperature 101.58
_diffrn_measured_fraction_theta_full 0.998
_diffrn_measured_fraction_theta_max 0.998
_diffrn_measurement_device_type 'Bruker APEX-II CCD'
_diffrn_measurement_method '\f and \w scans'
_diffrn_radiation_type MoK\a
_diffrn_radiation_wavelength 0.71073
_diffrn_reflns_av_R_equivalents 0.0450
_diffrn_reflns_av_unetI/netI 0.0527
_diffrn_reflns_Laue_measured_fraction_full 0.998
_diffrn_reflns_Laue_measured_fraction_max 0.998
_diffrn_reflns_limit_h_max 14
_diffrn_reflns_limit_h_min -14
_diffrn_reflns_limit_k_max 14
_diffrn_reflns_limit_k_min -14
_diffrn_reflns_limit_l_max 15
_diffrn_reflns_limit_l_min -15
_diffrn_reflns_number 16822
_diffrn_reflns_point_group_measured_fraction_full 0.998
_diffrn_reflns_point_group_measured_fraction_max 0.998
_diffrn_reflns_theta_full 25.999
_diffrn_reflns_theta_max 25.999
_diffrn_reflns_theta_min 3.139
_diffrn_standards_number 0
_exptl_absorpt_coefficient_mu 1.147
_exptl_absorpt_correction_T_max 1.0000
_exptl_absorpt_correction_T_min 0.7407
_exptl_absorpt_correction_type multi-scan
_exptl_absorpt_process_details
;
SADABS-2014/5 (Bruker,2014/5) was used for absorption correction.
wR2(int) was 0.0734 before and 0.0518 after correction.
The Ratio of minimum to maximum transmission is 0.7407.
The \l/2 correction factor is 0.00150.
;
_exptl_crystal_colour colourless
_exptl_crystal_colour_primary colourless
_exptl_crystal_density_diffrn 1.734
_exptl_crystal_description platy
_exptl_crystal_F_000 876
_exptl_crystal_size_max 0.361
_exptl_crystal_size_mid 0.267
_exptl_crystal_size_min 0.042
_refine_diff_density_max 2.415
_refine_diff_density_min -0.642
_refine_diff_density_rms 0.118
_refine_ls_extinction_method none
_refine_ls_goodness_of_fit_ref 1.038
_refine_ls_hydrogen_treatment constr
_refine_ls_matrix_type full
_refine_ls_number_parameters 491
_refine_ls_number_reflns 6634
_refine_ls_number_restraints 144
_refine_ls_restrained_S_all 1.039
_refine_ls_R_factor_all 0.0718
_refine_ls_R_factor_gt 0.0530
_refine_ls_shift/su_max 0.000
_refine_ls_shift/su_mean 0.000
_refine_ls_structure_factor_coef Fsqd
_refine_ls_weighting_details 'w=1/[\s^2^(Fo^2^)+(0.0898P)^2^+2.5736P] where P=(Fo^2^+2Fc^2^)/3'
_refine_ls_weighting_scheme calc
_refine_ls_wR_factor_gt 0.1423
_refine_ls_wR_factor_ref 0.1528
_reflns_Friedel_coverage 0.000
_reflns_number_gt 5168
_reflns_number_total 6634
_reflns_threshold_expression 'I > 2\s(I)'
_cod_data_source_file c6dt00257a2.cif
_cod_data_source_block rad205_0m_a
_cod_depositor_comments 'Adding full bibliography for 7038353--7038356.cif.'
_cod_database_code 7038355
_shelx_space_group_comment
;
The symmetry employed for this shelxl refinement is uniquely defined
by the following loop, which should always be used as a source of
symmetry information in preference to the above space-group names.
They are only intended as comments.
;
_shelx_estimated_absorpt_t_max 0.953
_shelx_estimated_absorpt_t_min 0.682
_olex2_refinement_description
;
1. Fixed Uiso
 At 1.2 times of:
  All C(H) groups, All C(H,H) groups
 At 1.5 times of:
  All C(H,H,H) groups
2. Uiso/Uaniso restraints and constraints
Uanis(C34) \\sim Ueq, Uanis(C33) \\sim Ueq, Uanis(C32) \\sim Ueq, Uanis(C31)
\\sim Ueq, Uanis(C30) \\sim Ueq, Uanis(C29) \\sim Ueq, Uanis(C25) \\sim Ueq,
Uanis(C24) \\sim Ueq, Uanis(C23) \\sim Ueq, Uanis(C28) \\sim Ueq, Uanis(C27)
\\sim Ueq, Uanis(C26) \\sim Ueq: with sigma of 0.005 and sigma for terminal
atoms of 0.005
3. Rigid body (RIGU) restrains
 C34, C33, C32, C31, C30, C29, C25, C24, C23, C28, C27, C26
 with sigma for 1-2 distances of 0.002 and sigma for 1-3 distances of 0.002
4. Others
 Fixed Sof: C23(0.5) H23(0.5) C24(0.5) H24(0.5) C25(0.5) H25(0.5) C26(0.5)
 H26(0.5) C27(0.5) H27(0.5) C28(0.5) H28(0.5) C29(0.5) H29(0.5) C34(0.5)
 H34(0.5) C33(0.5) H33(0.5) C32(0.5) H32(0.5) C31(0.5) H31(0.5) C30(0.5)
 H30(0.5)
5.a Secondary CH2 refined with riding coordinates:
 C21(H21A,H21B)
5.b Aromatic/amide H refined with riding coordinates:
 C5(H5), C6(H6), C7(H7), C11(H11), C12(H12), C13(H13), C23(H23), C24(H24),
 C25(H25), C26(H26), C27(H27), C28(H28), C29(H29), C34(H34), C33(H33), C32(H32),
  C31(H31), C30(H30)
5.c Fitted hexagon refined as free rotating group:
 C23(C24,C25,C26,C27,C28), C29(C34,C33,C32,C31,C30)
5.d Idealised Me refined as rotating group:
 C22(H22A,H22B,H22C)
;
_shelx_shelxl_version_number 2014/7
_olex2_submission_special_instructions 'No special instructions were received'

loop_
_space_group_symop_operation_xyz
'x, y, z'
'-x, -y, -z'

loop_
_atom_site_label
_atom_site_type_symbol
_atom_site_fract_x
_atom_site_fract_y
_atom_site_fract_z
_atom_site_U_iso_or_equiv
_atom_site_adp_type
_atom_site_occupancy
_atom_site_site_symmetry_order
_atom_site_calc_flag
_atom_site_refinement_flags_posn
_atom_site_refinement_flags_adp
_atom_site_refinement_flags_occupancy
_atom_site_disorder_assembly
_atom_site_disorder_group
Zn Zn 0.53490(4) 0.89528(4) 0.54807(4) 0.01722(15) Uani 1 1 d . . . . .
Cl1 Cl 0.33082(9) 0.61305(8) 0.64222(10) 0.0289(3) Uani 1 1 d . . . . .
Cl2 Cl 0.33482(9) 1.03832(8) 0.76407(9) 0.0259(2) Uani 1 1 d . . . . .
Cl3 Cl 0.54984(9) 0.64862(9) 0.39675(9) 0.0276(2) Uani 1 1 d . . . . .
Cl4 Cl 0.92128(9) 0.87983(9) 0.47603(9) 0.0269(2) Uani 1 1 d . . . . .
F1 F 0.4623(3) 0.6147(2) 0.8648(2) 0.0377(7) Uani 1 1 d . . . . .
F2 F 0.3455(2) 0.7620(3) 0.8935(2) 0.0361(7) Uani 1 1 d . . . . .
F3 F 0.6365(3) 0.7148(4) 0.9366(2) 0.0671(12) Uani 1 1 d . . . . .
F4 F 0.5443(5) 0.8753(3) 0.9302(3) 0.0775(13) Uani 1 1 d . . . . .
F5 F 0.3708(5) 0.8086(6) 1.0887(3) 0.139(3) Uani 1 1 d . . . . .
F6 F 0.5399(3) 0.7775(3) 1.1298(3) 0.0612(10) Uani 1 1 d . . . . .
F7 F 0.4438(6) 0.6458(4) 1.0828(3) 0.112(2) Uani 1 1 d . . . . .
F8 F 0.8687(2) 0.6247(2) 0.5305(2) 0.0395(7) Uani 1 1 d . . . . .
F9 F 0.8594(2) 0.6742(2) 0.6951(2) 0.0380(7) Uani 1 1 d . . . . .
F10 F 0.7072(3) 0.5213(2) 0.7681(2) 0.0493(9) Uani 1 1 d . . . . .
F11 F 0.6561(3) 0.5040(2) 0.6102(3) 0.0526(9) Uani 1 1 d . . . . .
F12 F 0.8660(3) 0.4045(3) 0.5338(3) 0.0559(9) Uani 1 1 d . . . . .
F13 F 0.9408(3) 0.4517(2) 0.6686(3) 0.0426(7) Uani 1 1 d . . . . .
F14 F 0.7987(3) 0.3368(2) 0.6903(3) 0.0650(11) Uani 1 1 d . . . . .
O O 0.4249(2) 0.9481(2) 0.4572(2) 0.0221(6) Uani 1 1 d . . . . .
N1 N 0.4476(3) 0.8217(3) 0.6839(3) 0.0164(7) Uani 1 1 d . . . . .
N2 N 0.6260(3) 0.7329(3) 0.7197(3) 0.0187(7) Uani 1 1 d . . . . .
N3 N 0.6737(3) 0.7819(3) 0.5328(3) 0.0158(7) Uani 1 1 d . . . . .
C1 C 0.5106(3) 0.7669(3) 0.7450(3) 0.0174(8) Uani 1 1 d . . . . .
C2 C 0.6899(3) 0.7273(3) 0.6197(3) 0.0181(8) Uani 1 1 d . . . . .
C3 C 0.3203(3) 0.8272(3) 0.7025(3) 0.0157(8) Uani 1 1 d . . . . .
C4 C 0.2554(4) 0.7382(3) 0.6799(3) 0.0196(8) Uani 1 1 d . . . . .
C5 C 0.1319(4) 0.7462(3) 0.6872(3) 0.0227(9) Uani 1 1 d . . . . .
H5 H 0.0894 0.6843 0.6709 0.027 Uiso 1 1 calc R . . . .
C6 C 0.0714(4) 0.8453(4) 0.7185(3) 0.0237(9) Uani 1 1 d . . . . .
H6 H -0.0131 0.8515 0.7233 0.028 Uiso 1 1 calc R . . . .
C7 C 0.1329(4) 0.9358(3) 0.7430(3) 0.0226(9) Uani 1 1 d . . . . .
H7 H 0.0910 1.0034 0.7658 0.027 Uiso 1 1 calc R . . . .
C8 C 0.2566(3) 0.9262(3) 0.7338(3) 0.0180(8) Uani 1 1 d . . . . .
C9 C 0.7427(3) 0.7586(3) 0.4278(3) 0.0175(8) Uani 1 1 d . . . . .
C10 C 0.6938(3) 0.6959(3) 0.3555(3) 0.0200(8) Uani 1 1 d . . . . .
C11 C 0.7569(4) 0.6698(3) 0.2542(4) 0.0258(9) Uani 1 1 d . . . . .
H11 H 0.7225 0.6249 0.2077 0.031 Uiso 1 1 calc R . . . .
C12 C 0.8706(4) 0.7093(3) 0.2209(4) 0.0266(10) Uani 1 1 d . . . . .
H12 H 0.9148 0.6912 0.1514 0.032 Uiso 1 1 calc R . . . .
C13 C 0.9204(4) 0.7751(3) 0.2886(3) 0.0243(9) Uani 1 1 d . . . . .
H13 H 0.9981 0.8031 0.2654 0.029 Uiso 1 1 calc R . . . .
C14 C 0.8562(3) 0.7999(3) 0.3907(3) 0.0195(8) Uani 1 1 d . . . . .
C15 C 0.4612(4) 0.7272(3) 0.8604(3) 0.0233(9) Uani 1 1 d . . . . .
C16 C 0.5296(4) 0.7671(4) 0.9453(4) 0.0332(11) Uani 1 1 d . . . . .
C17 C 0.4696(5) 0.7482(6) 1.0639(4) 0.0488(15) Uani 1 1 d . . . . .
C18 C 0.7933(3) 0.6393(3) 0.6242(3) 0.0208(9) Uani 1 1 d . . . . .
C19 C 0.7467(4) 0.5240(3) 0.6615(4) 0.0253(9) Uani 1 1 d . . . . .
C20 C 0.8396(4) 0.4270(4) 0.6370(4) 0.0335(11) Uani 1 1 d . . . . .
C21 C 0.3245(4) 0.8979(4) 0.4262(5) 0.0361(12) Uani 1 1 d . . . . .
H21A H 0.2533 0.9081 0.4842 0.043 Uiso 1 1 calc R . . . .
H21B H 0.3417 0.8172 0.4166 0.043 Uiso 1 1 calc R . . . .
C22 C 0.2980(5) 0.9485(4) 0.3224(4) 0.0378(12) Uani 1 1 d . . . . .
H22A H 0.3689 0.9392 0.2652 0.057 Uiso 1 1 calc GR . . . .
H22B H 0.2776 1.0278 0.3328 0.057 Uiso 1 1 calc GR . . . .
H22C H 0.2305 0.9114 0.3019 0.057 Uiso 1 1 calc GR . . . .
C23 C 0.9773(6) 1.0967(6) 0.9902(7) 0.042(2) Uani 0.5 1 d . U P A -1
H23 H 0.9371 1.1642 0.9754 0.051 Uiso 0.5 1 calc R . P A -1
C24 C 0.9243(5) 0.9959(8) 0.9822(7) 0.052(2) Uani 0.5 1 d G U P A -1
H24 H 0.8478 0.9945 0.9620 0.062 Uiso 0.5 1 calc R . P A -1
C25 C 0.9831(8) 0.8972(6) 1.0039(7) 0.058(3) Uani 0.5 1 d G U P A -1
H25 H 0.9468 0.8283 0.9985 0.070 Uiso 0.5 1 calc R . P A -1
C26 C 1.0949(7) 0.8993(6) 1.0334(7) 0.062(3) Uani 0.5 1 d G U P A -1
H26 H 1.1351 0.8318 1.0482 0.074 Uiso 0.5 1 calc R . P A -1
C27 C 1.1480(5) 1.0001(7) 1.0414(6) 0.056(2) Uani 0.5 1 d G U P A -1
H27 H 1.2244 1.0015 1.0616 0.067 Uiso 0.5 1 calc R . P A -1
C28 C 1.0892(6) 1.0988(6) 1.0197(6) 0.046(2) Uani 0.5 1 d G U P A -1
H28 H 1.1254 1.1677 1.0251 0.055 Uiso 0.5 1 calc R . P A -1
C29 C 0.8906(6) 0.4210(5) 1.0669(5) 0.044(2) Uani 0.5 1 d . U P B -1
H29 H 0.8460 0.3667 1.1111 0.053 Uiso 0.5 1 calc R . P B -1
C34 C 0.8352(4) 0.4892(6) 0.9994(6) 0.044(2) Uani 0.5 1 d G U P B -1
H34 H 0.7527 0.4815 0.9973 0.052 Uiso 0.5 1 calc R . P B -1
C33 C 0.9004(6) 0.5687(6) 0.9348(5) 0.051(2) Uani 0.5 1 d G U P B -1
H33 H 0.8625 0.6154 0.8887 0.061 Uiso 0.5 1 calc R . P B -1
C32 C 1.0211(6) 0.5801(6) 0.9379(6) 0.043(2) Uani 0.5 1 d G U P B -1
H32 H 1.0656 0.6344 0.8938 0.051 Uiso 0.5 1 calc R . P B -1
C31 C 1.0765(4) 0.5119(6) 1.0054(6) 0.0360(19) Uani 0.5 1 d G U P B -1
H31 H 1.1589 0.5196 1.0075 0.043 Uiso 0.5 1 calc R . P B -1
C30 C 1.0112(6) 0.4323(6) 1.0700(6) 0.038(2) Uani 0.5 1 d G U P B -1
H30 H 1.0491 0.3857 1.1162 0.046 Uiso 0.5 1 calc R . P B -1

loop_
_atom_site_aniso_label
_atom_site_aniso_U_11
_atom_site_aniso_U_22
_atom_site_aniso_U_33
_atom_site_aniso_U_23
_atom_site_aniso_U_13
_atom_site_aniso_U_12
Zn 0.0109(2) 0.0158(2) 0.0239(3) 0.00364(18) -0.00194(18) 0.00406(17)
Cl1 0.0216(5) 0.0185(5) 0.0449(7) -0.0073(4) -0.0015(5) 0.0015(4)
Cl2 0.0200(5) 0.0176(5) 0.0386(6) -0.0039(4) -0.0020(4) 0.0019(4)
Cl3 0.0179(5) 0.0265(5) 0.0395(6) -0.0050(5) -0.0079(4) -0.0016(4)
Cl4 0.0199(5) 0.0317(5) 0.0300(6) 0.0022(4) -0.0065(4) -0.0072(4)
F1 0.0513(18) 0.0243(13) 0.0335(15) 0.0062(11) 0.0029(13) -0.0041(12)
F2 0.0194(13) 0.0659(19) 0.0202(13) 0.0042(13) 0.0005(10) 0.0130(13)
F3 0.0302(17) 0.138(4) 0.0337(17) -0.004(2) -0.0126(14) 0.025(2)
F4 0.146(4) 0.0435(19) 0.061(2) 0.0087(17) -0.059(3) -0.033(2)
F5 0.089(3) 0.286(8) 0.040(2) -0.060(3) -0.022(2) 0.099(4)
F6 0.070(2) 0.086(3) 0.0335(17) -0.0019(17) -0.0239(17) -0.006(2)
F7 0.197(6) 0.107(4) 0.033(2) 0.015(2) -0.011(3) -0.081(4)
F8 0.0225(13) 0.0478(16) 0.0386(16) 0.0221(13) 0.0121(11) 0.0242(12)
F9 0.0243(14) 0.0307(14) 0.068(2) -0.0013(13) -0.0314(14) 0.0032(11)
F10 0.0542(19) 0.0335(15) 0.0453(18) 0.0183(13) 0.0238(15) 0.0177(14)
F11 0.0254(15) 0.0280(15) 0.112(3) -0.0191(16) -0.0315(17) 0.0054(12)
F12 0.055(2) 0.0523(19) 0.060(2) -0.0274(16) -0.0149(17) 0.0305(16)
F13 0.0338(16) 0.0360(15) 0.061(2) 0.0010(14) -0.0209(14) 0.0164(13)
F14 0.048(2) 0.0214(15) 0.115(3) 0.0142(17) 0.008(2) 0.0089(14)
O 0.0198(15) 0.0148(13) 0.0337(16) 0.0037(12) -0.0111(13) 0.0005(11)
N1 0.0134(16) 0.0142(15) 0.0196(17) -0.0001(13) 0.0015(13) 0.0021(12)
N2 0.0123(16) 0.0198(16) 0.0232(18) 0.0027(14) -0.0022(14) 0.0007(13)
N3 0.0101(15) 0.0164(15) 0.0200(17) 0.0028(13) -0.0012(13) 0.0023(12)
C1 0.0147(19) 0.0176(19) 0.020(2) -0.0007(16) -0.0034(16) 0.0002(15)
C2 0.0118(18) 0.0159(18) 0.028(2) 0.0016(16) -0.0077(16) 0.0011(15)
C3 0.0112(18) 0.0185(18) 0.0161(19) 0.0063(15) -0.0005(15) 0.0026(15)
C4 0.016(2) 0.0192(19) 0.021(2) -0.0009(16) 0.0023(16) 0.0043(15)
C5 0.019(2) 0.025(2) 0.024(2) -0.0015(17) -0.0018(17) -0.0048(17)
C6 0.0114(19) 0.034(2) 0.024(2) 0.0046(18) -0.0013(16) 0.0038(17)
C7 0.018(2) 0.024(2) 0.022(2) 0.0022(17) 0.0007(17) 0.0063(17)
C8 0.0144(19) 0.0165(18) 0.023(2) 0.0018(16) -0.0023(16) 0.0001(15)
C9 0.0129(18) 0.0148(18) 0.024(2) 0.0039(16) -0.0032(16) 0.0075(14)
C10 0.0139(19) 0.0169(18) 0.029(2) 0.0036(17) -0.0042(17) 0.0048(15)
C11 0.032(2) 0.019(2) 0.027(2) -0.0006(18) -0.0096(19) 0.0076(18)
C12 0.030(2) 0.022(2) 0.024(2) 0.0021(17) 0.0025(18) 0.0135(18)
C13 0.018(2) 0.021(2) 0.030(2) 0.0088(18) 0.0034(17) 0.0095(16)
C14 0.0144(19) 0.0192(19) 0.025(2) 0.0052(16) -0.0054(16) 0.0040(15)
C15 0.018(2) 0.027(2) 0.023(2) 0.0025(18) 0.0005(17) 0.0062(17)
C16 0.033(3) 0.036(3) 0.032(3) 0.001(2) -0.012(2) 0.007(2)
C17 0.044(3) 0.078(4) 0.027(3) -0.011(3) -0.013(2) 0.015(3)
C18 0.0127(19) 0.026(2) 0.023(2) 0.0083(17) -0.0032(16) 0.0050(16)
C19 0.017(2) 0.020(2) 0.038(3) 0.0014(19) -0.0028(18) 0.0054(16)
C20 0.025(2) 0.022(2) 0.052(3) 0.001(2) -0.007(2) 0.0093(19)
C21 0.027(2) 0.023(2) 0.062(3) 0.007(2) -0.020(2) -0.0002(19)
C22 0.032(3) 0.044(3) 0.040(3) -0.008(2) -0.012(2) 0.003(2)
C23 0.043(3) 0.049(3) 0.032(4) 0.003(3) 0.002(3) 0.003(3)
C24 0.052(4) 0.059(3) 0.040(4) 0.001(3) -0.001(3) -0.006(3)
C25 0.065(4) 0.057(3) 0.047(5) 0.004(3) 0.001(3) -0.001(3)
C26 0.065(4) 0.064(3) 0.053(5) 0.002(3) -0.001(3) 0.004(3)
C27 0.059(4) 0.062(3) 0.040(4) 0.004(3) 0.006(3) 0.008(3)
C28 0.043(3) 0.054(3) 0.036(4) 0.001(3) 0.004(3) 0.001(3)
C29 0.045(3) 0.045(4) 0.042(4) 0.001(3) -0.006(3) -0.007(3)
C34 0.056(3) 0.039(3) 0.035(3) -0.007(3) -0.004(3) 0.006(3)
C33 0.054(3) 0.052(4) 0.048(4) 0.004(3) -0.012(3) 0.000(3)
C32 0.053(3) 0.040(4) 0.035(4) 0.004(3) -0.006(3) 0.000(3)
C31 0.040(3) 0.033(3) 0.033(3) -0.001(3) -0.002(3) -0.003(2)
C30 0.044(3) 0.036(3) 0.034(4) 0.004(3) -0.004(3) -0.006(3)

loop_
_atom_type_symbol
_atom_type_description
_atom_type_scat_dispersion_real
_atom_type_scat_dispersion_imag
_atom_type_scat_source
C C 0.0033 0.0016 'International Tables Vol C Tables 4.2.6.8 and 6.1.1.4'
H H 0.0000 0.0000 'International Tables Vol C Tables 4.2.6.8 and 6.1.1.4'
Cl Cl 0.1484 0.1585 'International Tables Vol C Tables 4.2.6.8 and 6.1.1.4'
F F 0.0171 0.0103 'International Tables Vol C Tables 4.2.6.8 and 6.1.1.4'
N N 0.0061 0.0033 'International Tables Vol C Tables 4.2.6.8 and 6.1.1.4'
O O 0.0106 0.0060 'International Tables Vol C Tables 4.2.6.8 and 6.1.1.4'
Zn Zn 0.2839 1.4301 'International Tables Vol C Tables 4.2.6.8 and 6.1.1.4'

loop_
_geom_angle_atom_site_label_1
_geom_angle_atom_site_label_2
_geom_angle_atom_site_label_3
_geom_angle
_geom_angle_site_symmetry_1
_geom_angle_site_symmetry_3
O Zn Zn 41.47(8) . 2_676
O Zn Zn 40.78(8) 2_676 2_676
O Zn O 82.25(12) . 2_676
O Zn N1 122.29(13) 2_676 .
O Zn N1 111.32(13) . .
O Zn N3 135.22(13) . .
O Zn N3 116.93(12) 2_676 .
N1 Zn Zn 126.64(9) . 2_676
N1 Zn N3 92.58(12) . .
N3 Zn Zn 140.40(9) . 2_676
Zn O Zn 97.75(12) . 2_676
C21 O Zn 131.5(2) . .
C21 O Zn 129.0(2) . 2_676
C1 N1 Zn 118.3(3) . .
C1 N1 C3 124.2(3) . .
C3 N1 Zn 117.3(2) . .
C2 N2 C1 125.0(3) . .
C2 N3 Zn 117.4(3) . .
C2 N3 C9 122.9(3) . .
C9 N3 Zn 119.5(2) . .
N1 C1 N2 127.6(4) . .
N1 C1 C15 124.3(3) . .
N2 C1 C15 108.1(3) . .
N2 C2 C18 106.0(3) . .
N3 C2 N2 129.3(3) . .
N3 C2 C18 124.7(4) . .
C4 C3 N1 121.4(3) . .
C4 C3 C8 117.4(3) . .
C8 C3 N1 120.9(3) . .
C3 C4 Cl1 118.9(3) . .
C3 C4 C5 121.9(4) . .
C5 C4 Cl1 119.2(3) . .
C4 C5 H5 120.4 . .
C6 C5 C4 119.3(4) . .
C6 C5 H5 120.4 . .
C5 C6 H6 119.7 . .
C5 C6 C7 120.5(4) . .
C7 C6 H6 119.7 . .
C6 C7 H7 120.4 . .
C6 C7 C8 119.2(4) . .
C8 C7 H7 120.4 . .
C3 C8 Cl2 118.6(3) . .
C7 C8 Cl2 119.8(3) . .
C7 C8 C3 121.6(4) . .
C10 C9 N3 119.7(3) . .
C14 C9 N3 123.3(4) . .
C14 C9 C10 116.9(4) . .
C9 C10 Cl3 118.2(3) . .
C11 C10 Cl3 119.7(3) . .
C11 C10 C9 122.1(4) . .
C10 C11 H11 120.2 . .
C10 C11 C12 119.5(4) . .
C12 C11 H11 120.2 . .
C11 C12 H12 119.9 . .
C11 C12 C13 120.2(4) . .
C13 C12 H12 119.9 . .
C12 C13 H13 120.2 . .
C12 C13 C14 119.6(4) . .
C14 C13 H13 120.2 . .
C9 C14 Cl4 119.3(3) . .
C13 C14 Cl4 119.1(3) . .
C13 C14 C9 121.6(4) . .
F1 C15 F2 106.3(3) . .
F1 C15 C1 110.0(3) . .
F1 C15 C16 108.0(3) . .
F2 C15 C1 111.6(3) . .
F2 C15 C16 106.1(3) . .
C16 C15 C1 114.3(4) . .
F3 C16 C15 111.2(4) . .
F3 C16 C17 104.3(4) . .
F4 C16 F3 109.5(5) . .
F4 C16 C15 107.9(4) . .
F4 C16 C17 107.8(4) . .
C15 C16 C17 115.9(4) . .
F5 C17 F6 106.5(5) . .
F5 C17 C16 111.1(5) . .
F6 C17 C16 110.9(5) . .
F7 C17 F5 108.1(7) . .
F7 C17 F6 108.6(5) . .
F7 C17 C16 111.5(5) . .
F8 C18 F9 106.5(3) . .
F8 C18 C2 114.3(3) . .
F8 C18 C19 106.6(3) . .
F9 C18 C2 108.3(3) . .
F9 C18 C19 108.2(3) . .
C19 C18 C2 112.7(3) . .
F10 C19 F11 109.6(4) . .
F10 C19 C18 110.9(4) . .
F10 C19 C20 106.1(4) . .
F11 C19 C18 107.5(3) . .
F11 C19 C20 107.5(4) . .
C20 C19 C18 115.2(4) . .
F12 C20 F13 107.6(4) . .
F12 C20 F14 108.7(4) . .
F12 C20 C19 112.4(4) . .
F13 C20 C19 110.1(4) . .
F14 C20 F13 107.8(4) . .
F14 C20 C19 110.2(4) . .
O C21 H21A 109.4 . .
O C21 H21B 109.4 . .
O C21 C22 111.0(4) . .
H21A C21 H21B 108.0 . .
C22 C21 H21A 109.4 . .
C22 C21 H21B 109.4 . .
C21 C22 H22A 109.5 . .
C21 C22 H22B 109.5 . .
C21 C22 H22C 109.5 . .
H22A C22 H22B 109.5 . .
H22A C22 H22C 109.5 . .
H22B C22 H22C 109.5 . .
C24 C23 H23 120.0 . .
C24 C23 C28 120.0 . .
C28 C23 H23 120.0 . .
C23 C24 H24 120.0 . .
C23 C24 C25 120.0 . .
C25 C24 H24 120.0 . .
C24 C25 H25 120.0 . .
C26 C25 C24 120.0 . .
C26 C25 H25 120.0 . .
C25 C26 H26 120.0 . .
C25 C26 C27 120.0 . .
C27 C26 H26 120.0 . .
C26 C27 H27 120.0 . .
C28 C27 C26 120.0 . .
C28 C27 H27 120.0 . .
C23 C28 H28 120.0 . .
C27 C28 C23 120.0 . .
C27 C28 H28 120.0 . .
C34 C29 H29 120.0 . .
C34 C29 C30 120.0 . .
C30 C29 H29 120.0 . .
C29 C34 H34 120.0 . .
C29 C34 C33 120.0 . .
C33 C34 H34 120.0 . .
C34 C33 H33 120.0 . .
C32 C33 C34 120.0 . .
C32 C33 H33 120.0 . .
C33 C32 H32 120.0 . .
C31 C32 C33 120.0 . .
C31 C32 H32 120.0 . .
C32 C31 H31 120.0 . .
C32 C31 C30 120.0 . .
C30 C31 H31 120.0 . .
C29 C30 H30 120.0 . .
C31 C30 C29 120.0 . .
C31 C30 H30 120.0 . .

loop_
_geom_bond_atom_site_label_1
_geom_bond_atom_site_label_2
_geom_bond_distance
_geom_bond_site_symmetry_2
Zn Zn 2.9267(8) 2_676
Zn O 1.929(3) .
Zn O 1.956(3) 2_676
Zn N1 2.021(3) .
Zn N3 2.030(3) .
Cl1 C4 1.735(4) .
Cl2 C8 1.730(4) .
Cl3 C10 1.736(4) .
Cl4 C14 1.738(4) .
F1 C15 1.355(5) .
F2 C15 1.356(5) .
F3 C16 1.333(5) .
F4 C16 1.327(6) .
F5 C17 1.305(7) .
F6 C17 1.316(6) .
F7 C17 1.288(8) .
F8 C18 1.335(5) .
F9 C18 1.351(5) .
F10 C19 1.335(5) .
F11 C19 1.344(5) .
F12 C20 1.310(6) .
F13 C20 1.330(6) .
F14 C20 1.321(6) .
O Zn 1.956(3) 2_676
O C21 1.431(5) .
N1 C1 1.301(5) .
N1 C3 1.420(5) .
N2 C1 1.340(5) .
N2 C2 1.334(5) .
N3 C2 1.307(5) .
N3 C9 1.434(5) .
C1 C15 1.534(6) .
C2 C18 1.560(5) .
C3 C4 1.388(6) .
C3 C8 1.397(5) .
C4 C5 1.388(6) .
C5 H5 0.9500 .
C5 C6 1.381(6) .
C6 H6 0.9500 .
C6 C7 1.387(6) .
C7 H7 0.9500 .
C7 C8 1.389(6) .
C9 C10 1.398(6) .
C9 C14 1.395(6) .
C10 C11 1.378(6) .
C11 H11 0.9500 .
C11 C12 1.382(7) .
C12 H12 0.9500 .
C12 C13 1.384(7) .
C13 H13 0.9500 .
C13 C14 1.387(6) .
C15 C16 1.529(6) .
C16 C17 1.541(7) .
C18 C19 1.541(6) .
C19 C20 1.540(6) .
C21 H21A 0.9900 .
C21 H21B 0.9900 .
C21 C22 1.509(7) .
C22 H22A 0.9800 .
C22 H22B 0.9800 .
C22 H22C 0.9800 .
C23 H23 0.9500 .
C23 C24 1.3900 .
C23 C28 1.3900 .
C24 H24 0.9500 .
C24 C25 1.3900 .
C25 H25 0.9500 .
C25 C26 1.3900 .
C26 H26 0.9500 .
C26 C27 1.3900 .
C27 H27 0.9500 .
C27 C28 1.3900 .
C28 H28 0.9500 .
C29 H29 0.9500 .
C29 C34 1.3900 .
C29 C30 1.3900 .
C34 H34 0.9500 .
C34 C33 1.3900 .
C33 H33 0.9500 .
C33 C32 1.3900 .
C32 H32 0.9500 .
C32 C31 1.3900 .
C31 H31 0.9500 .
C31 C30 1.3900 .
C30 H30 0.9500 .

loop_
_geom_torsion_atom_site_label_1
_geom_torsion_atom_site_label_2
_geom_torsion_atom_site_label_3
_geom_torsion_atom_site_label_4
_geom_torsion
_geom_torsion_site_symmetry_1
Zn O C21 C22 41.5(6) 2_676
Zn O C21 C22 -157.0(3) .
Zn N1 C1 N2 -14.8(5) .
Zn N1 C1 C15 167.0(3) .
Zn N1 C3 C4 100.3(4) .
Zn N1 C3 C8 -73.2(4) .
Zn N3 C2 N2 1.6(6) .
Zn N3 C2 C18 -178.5(3) .
Zn N3 C9 C10 -73.8(4) .
Zn N3 C9 C14 103.1(4) .
Cl1 C4 C5 C6 179.2(3) .
Cl3 C10 C11 C12 178.8(3) .
F1 C15 C16 F3 50.6(5) .
F1 C15 C16 F4 170.7(4) .
F1 C15 C16 C17 -68.3(5) .
F2 C15 C16 F3 164.2(4) .
F2 C15 C16 F4 -75.6(5) .
F2 C15 C16 C17 45.3(5) .
F3 C16 C17 F5 170.7(6) .
F3 C16 C17 F6 52.5(6) .
F3 C16 C17 F7 -68.7(6) .
F4 C16 C17 F5 54.3(7) .
F4 C16 C17 F6 -63.9(6) .
F4 C16 C17 F7 175.0(5) .
F8 C18 C19 F10 157.5(3) .
F8 C18 C19 F11 -82.7(4) .
F8 C18 C19 C20 37.0(5) .
F9 C18 C19 F10 43.3(4) .
F9 C18 C19 F11 163.1(3) .
F9 C18 C19 C20 -77.2(5) .
F10 C19 C20 F12 165.8(4) .
F10 C19 C20 F13 -74.3(5) .
F10 C19 C20 F14 44.5(5) .
F11 C19 C20 F12 48.6(5) .
F11 C19 C20 F13 168.5(4) .
F11 C19 C20 F14 -72.7(5) .
N1 C1 C15 F1 114.1(4) .
N1 C1 C15 F2 -3.8(6) .
N1 C1 C15 C16 -124.2(4) .
N1 C3 C4 Cl1 7.0(5) .
N1 C3 C4 C5 -173.3(4) .
N1 C3 C8 Cl2 -7.0(5) .
N1 C3 C8 C7 174.2(4) .
N2 C1 C15 F1 -64.4(4) .
N2 C1 C15 F2 177.7(3) .
N2 C1 C15 C16 57.3(4) .
N2 C2 C18 F8 -178.5(3) .
N2 C2 C18 F9 -60.0(4) .
N2 C2 C18 C19 59.7(4) .
N3 C2 C18 F8 1.5(6) .
N3 C2 C18 F9 120.0(4) .
N3 C2 C18 C19 -120.3(4) .
N3 C9 C10 Cl3 0.1(5) .
N3 C9 C10 C11 -179.0(3) .
N3 C9 C14 Cl4 2.3(5) .
N3 C9 C14 C13 179.7(3) .
C1 N1 C3 C4 -75.3(5) .
C1 N1 C3 C8 111.2(4) .
C1 N2 C2 N3 24.0(7) .
C1 N2 C2 C18 -155.9(4) .
C1 C15 C16 F3 -72.3(5) .
C1 C15 C16 F4 47.9(5) .
C1 C15 C16 C17 168.8(4) .
C2 N2 C1 N1 -15.9(7) .
C2 N2 C1 C15 162.5(4) .
C2 N3 C9 C10 100.8(4) .
C2 N3 C9 C14 -82.2(5) .
C2 C18 C19 F10 -76.4(4) .
C2 C18 C19 F11 43.4(5) .
C2 C18 C19 C20 163.1(4) .
C3 N1 C1 N2 160.8(4) .
C3 N1 C1 C15 -17.5(6) .
C3 C4 C5 C6 -0.5(6) .
C4 C3 C8 Cl2 179.2(3) .
C4 C3 C8 C7 0.4(6) .
C4 C5 C6 C7 -0.3(6) .
C5 C6 C7 C8 1.2(6) .
C6 C7 C8 Cl2 180.0(3) .
C6 C7 C8 C3 -1.2(6) .
C8 C3 C4 Cl1 -179.3(3) .
C8 C3 C4 C5 0.4(6) .
C9 N3 C2 N2 -173.2(4) .
C9 N3 C2 C18 6.7(6) .
C9 C10 C11 C12 -2.1(6) .
C10 C9 C14 Cl4 179.3(3) .
C10 C9 C14 C13 -3.3(5) .
C10 C11 C12 C13 -0.4(6) .
C11 C12 C13 C14 0.9(6) .
C12 C13 C14 Cl4 178.4(3) .
C12 C13 C14 C9 1.0(6) .
C14 C9 C10 Cl3 -177.0(3) .
C14 C9 C10 C11 3.8(5) .
C15 C16 C17 F5 -66.7(7) .
C15 C16 C17 F6 175.1(4) .
C15 C16 C17 F7 54.0(6) .
C18 C19 C20 F12 -71.1(5) .
C18 C19 C20 F13 48.8(5) .
C18 C19 C20 F14 167.5(4) .
C23 C24 C25 C26 0.0 .
C24 C23 C28 C27 0.0 .
C24 C25 C26 C27 0.0 .
C25 C26 C27 C28 0.0 .
C26 C27 C28 C23 0.0 .
C28 C23 C24 C25 0.0 .
C29 C34 C33 C32 0.0 .
C34 C29 C30 C31 0.0 .
C34 C33 C32 C31 0.0 .
C33 C32 C31 C30 0.0 .
C32 C31 C30 C29 0.0 .
C30 C29 C34 C33 0.0 .
